data_2225738
loop_
_publ_author_name
'Zhao, Qi-Hua'
'Zhao, Lei'
'Wang, Kun-Miao'
'Zhou, Hong'

_publ_section_title
;
 <i>catena</i>-Poly[[[bis(\m-4-hydroxybenzoato)bis[(4-hydroxybenzoato)manganese(II)]]-di-\m-4,4'-bipyridine]
 4,4'-bipyridine disolvate tetrahydrate]
;
_journal_coeditor_code TK2614
_journal_issue 4
_journal_name_full 'Acta Crystallographica Section E'
_journal_page_first m358
_journal_paper_doi 10.1107/S1600536810007245
_journal_volume 66
_journal_year 2010
_chemical_formula_iupac '[Mn (C7 H5 O3)2 (C10 H8 N2)], C10 H8 N2, 2H2 O'
_chemical_formula_moiety 'C24 H18 Mn N2 O6, C10 H8 N2, 2(H2 O)'
_chemical_formula_sum 'C34 H30 Mn N4 O8'
_chemical_formula_weight 677.56
_chemical_name_systematic
;
<i>catena</i>-Poly[[[bis(\m-4-hydroxybenzoato)bis[(4-
hydroxybenzoato)manganese(II)]]-
di-\m-4,4'-bipyridine] 4,4'-bipyridine disolvate tetrahydrate]
;
_space_group_IT_number 15
_symmetry_cell_setting monoclinic
_symmetry_space_group_name_Hall '-C 2yc'
_symmetry_space_group_name_H-M 'C 1 2/c 1'
_atom_sites_solution_hydrogens geom
_atom_sites_solution_primary direct
_atom_sites_solution_secondary difmap
_audit_creation_method SHELXL-97
_cell_angle_alpha 90
_cell_angle_beta 104.9570(10)
_cell_angle_gamma 90
_cell_formula_units_Z 8
_cell_length_a 18.1031(17)
_cell_length_b 11.6448(11)
_cell_length_c 31.771(3)
_cell_measurement_reflns_used 2470
_cell_measurement_temperature 293(2)
_cell_measurement_theta_max 20.7
_cell_measurement_theta_min 2.3
_cell_volume 6470.6(11)
_computing_cell_refinement 'SAINT (Bruker, 2004)'
_computing_data_collection 'APEX2 (Bruker, 2004)'
_computing_data_reduction 'SAINT (Bruker, 2004)'
_computing_molecular_graphics 'SHELXTL (Sheldrick, 2008)'
_computing_publication_material 'SHELXTL (Sheldrick, 2008)'
_computing_structure_refinement 'SHELXL97 (Sheldrick, 2008)'
_computing_structure_solution 'SHELXS97 (Sheldrick, 2008)'
_diffrn_ambient_temperature 293(2)
_diffrn_measured_fraction_theta_full 0.982
_diffrn_measured_fraction_theta_max 0.940
_diffrn_measurement_device_type 'Bruker APEXII 1K CCD area-detector'
_diffrn_measurement_method '\f and \w scans'
_diffrn_radiation_monochromator graphite
_diffrn_radiation_source 'fine-focus sealed tube'
_diffrn_radiation_type MoK\a
_diffrn_radiation_wavelength 0.71073
_diffrn_reflns_av_R_equivalents 0.055
_diffrn_reflns_av_sigmaI/netI 0.075
_diffrn_reflns_limit_h_max 17
_diffrn_reflns_limit_h_min -23
_diffrn_reflns_limit_k_max 14
_diffrn_reflns_limit_k_min -15
_diffrn_reflns_limit_l_max 41
_diffrn_reflns_limit_l_min -27
_diffrn_reflns_number 20618
_diffrn_reflns_theta_full 27.5
_diffrn_reflns_theta_max 28.2
_diffrn_reflns_theta_min 2.1
_exptl_absorpt_coefficient_mu 0.466
_exptl_absorpt_correction_T_max 0.955
_exptl_absorpt_correction_T_min 0.931
_exptl_absorpt_correction_type multi-scan
_exptl_absorpt_process_details '(SADABS; Sheldrick, 2004)'
_exptl_crystal_colour yellow
_exptl_crystal_density_diffrn 1.391
_exptl_crystal_density_method 'not measured'
_exptl_crystal_description irregular
_exptl_crystal_F_000 2808
_exptl_crystal_size_max 0.20
_exptl_crystal_size_mid 0.13
_exptl_crystal_size_min 0.10
_refine_diff_density_max 0.48
_refine_diff_density_min -0.34
_refine_ls_extinction_method none
_refine_ls_goodness_of_fit_ref 1.01
_refine_ls_hydrogen_treatment constr
_refine_ls_matrix_type full
_refine_ls_number_parameters 428
_refine_ls_number_reflns 7526
_refine_ls_number_restraints 7
_refine_ls_restrained_S_all 1.01
_refine_ls_R_factor_all 0.114
_refine_ls_R_factor_gt 0.051
_refine_ls_shift/su_max 0.002
_refine_ls_shift/su_mean 0.000
_refine_ls_structure_factor_coef Fsqd
_refine_ls_weighting_details 'calc w=1/[\s^2^(Fo^2^)+(0.0516P)^2^] where P=(Fo^2^+2Fc^2^)/3'
_refine_ls_weighting_scheme calc
_refine_ls_wR_factor_gt 0.106
_refine_ls_wR_factor_ref 0.130
_reflns_number_gt 4072
_reflns_number_total 7526
_reflns_threshold_expression I>2\s(I)
_cod_data_source_file tk2614.cif
_cod_data_source_block I
_cod_original_sg_symbol_H-M 'C 2/c'
_cod_database_code 2225738
_cod_database_fobs_code 2225738

loop_
_symmetry_equiv_pos_as_xyz
'x, y, z'
'-x, y, -z+1/2'
'x+1/2, y+1/2, z'
'-x+1/2, y+1/2, -z+1/2'
'-x, -y, -z'
'x, -y, z-1/2'
'-x+1/2, -y+1/2, -z'
'x+1/2, -y+1/2, z-1/2'

loop_
_atom_site_type_symbol
_atom_site_label
_atom_site_fract_x
_atom_site_fract_y
_atom_site_fract_z
_atom_site_U_iso_or_equiv
_atom_site_adp_type
_atom_site_calc_flag
_atom_site_refinement_flags
_atom_site_occupancy
_atom_site_disorder_assembly
_atom_site_disorder_group
Mn Mn1 0.08008(2) 0.15824(3) 0.713098(13) 0.03256(13) Uani d . 1 . .
O O1 0.19470(11) 0.15352(16) 0.69639(6) 0.0465(5) Uani d . 1 . .
O O1W 0.06897(16) -0.1109(3) 0.51429(10) 0.1000(9) Uani d D 1 . .
H H1WA 0.0579 -0.0415 0.5263 0.30(4) Uiso d RD 1 . .
H H1WB 0.0341 -0.1120 0.4856 0.16(2) Uiso d RD 1 . .
O O2 0.09014(11) 0.15001(16) 0.64305(6) 0.0458(5) Uani d . 1 . .
O O2W 0.01136(14) 0.0156(3) 0.57296(8) 0.0980(10) Uani d D 1 . .
H H2WB -0.0031 -0.0486 0.5838 0.23(4) Uiso d RD 1 . .
H H2WA 0.0431 0.0574 0.5981 0.144(19) Uiso d RD 1 . .
O O3 0.33963(13) 0.1358(2) 0.53460(7) 0.0775(8) Uani d . 1 . .
H H3B 0.3834 0.1140 0.5459 0.116 Uiso calc R 1 . .
O O4 0.03921(11) 0.15809(17) 0.80555(7) 0.0573(6) Uani d . 1 . .
O O5 0.14062(11) 0.16769(16) 0.77935(6) 0.0483(5) Uani d . 1 . .
O O6 0.27872(16) 0.3557(2) 0.97038(8) 0.0966(9) Uani d . 1 . .
H H6B 0.3241 0.3623 0.9709 0.145 Uiso calc R 1 . .
N N1 0.08390(12) -0.03575(18) 0.71607(8) 0.0399(6) Uani d . 1 . .
N N2 0.08120(13) -0.64423(17) 0.71374(8) 0.0412(6) Uani d . 1 . .
N N3 -0.51598(16) 0.0563(3) 0.56051(11) 0.0741(9) Uani d . 1 . .
N N4 -0.12265(15) -0.0748(3) 0.59787(10) 0.0636(8) Uani d . 1 . .
C C1 0.16240(16) 0.1471(2) 0.65617(9) 0.0384(7) Uani d . 1 . .
C C2 0.20923(16) 0.1390(2) 0.62421(9) 0.0386(7) Uani d . 1 . .
C C3 0.28472(17) 0.1051(3) 0.63700(10) 0.0484(8) Uani d . 1 . .
H H3A 0.3061 0.0842 0.6658 0.058 Uiso calc R 1 . .
C C4 0.32916(18) 0.1016(3) 0.60746(10) 0.0544(9) Uani d . 1 . .
H H4A 0.3797 0.0771 0.6163 0.065 Uiso calc R 1 . .
C C5 0.29825(18) 0.1346(3) 0.56487(11) 0.0541(9) Uani d . 1 . .
C C6 0.22282(18) 0.1687(3) 0.55139(10) 0.0564(9) Uani d . 1 . .
H H6A 0.2020 0.1912 0.5227 0.068 Uiso calc R 1 . .
C C7 0.17852(17) 0.1690(3) 0.58084(10) 0.0492(8) Uani d . 1 . .
H H7A 0.1273 0.1897 0.5715 0.059 Uiso calc R 1 . .
C C8 0.10840(16) 0.1807(2) 0.80963(9) 0.0352(7) Uani d . 1 . .
C C9 0.15477(15) 0.2283(2) 0.85155(9) 0.0359(7) Uani d . 1 . .
C C10 0.22868(17) 0.2643(2) 0.85611(10) 0.0499(8) Uani d . 1 . .
H H10A 0.2502 0.2589 0.8326 0.060 Uiso calc R 1 . .
C C11 0.27225(18) 0.3093(3) 0.89598(11) 0.0586(9) Uani d . 1 . .
H H11A 0.3220 0.3347 0.8990 0.070 Uiso calc R 1 . .
C C12 0.2391(2) 0.3146(3) 0.93039(11) 0.0598(9) Uani d . 1 . .
C C13 0.1661(2) 0.2796(3) 0.92614(11) 0.0689(10) Uani d . 1 . .
H H13A 0.1446 0.2846 0.9497 0.083 Uiso calc R 1 . .
C C14 0.12380(18) 0.2368(3) 0.88709(10) 0.0516(8) Uani d . 1 . .
H H14A 0.0737 0.2131 0.8844 0.062 Uiso calc R 1 . .
C C15 0.03712(17) -0.0965(2) 0.68436(10) 0.0548(9) Uani d . 1 . .
H H15A 0.0024 -0.0571 0.6624 0.066 Uiso calc R 1 . .
C C16 0.03788(18) -0.2137(2) 0.68267(11) 0.0567(9) Uani d . 1 . .
H H16A 0.0044 -0.2518 0.6598 0.068 Uiso calc R 1 . .
C C17 0.08816(15) -0.2762(2) 0.71470(9) 0.0383(7) Uani d . 1 . .
C C18 0.13833(16) -0.2140(2) 0.74664(10) 0.0459(8) Uani d . 1 . .
H H18A 0.1746 -0.2514 0.7684 0.055 Uiso calc R 1 . .
C C19 0.13412(16) -0.0958(2) 0.74605(10) 0.0447(8) Uani d . 1 . .
H H19A 0.1684 -0.0556 0.7679 0.054 Uiso calc R 1 . .
C C20 0.01869(16) -0.5805(2) 0.69826(10) 0.0468(8) Uani d . 1 . .
H H20A -0.0275 -0.6181 0.6868 0.056 Uiso calc R 1 . .
C C21 0.01906(16) -0.4630(2) 0.69834(10) 0.0470(8) Uani d . 1 . .
H H21A -0.0263 -0.4230 0.6875 0.056 Uiso calc R 1 . .
C C22 0.08681(15) -0.4033(2) 0.71451(9) 0.0379(7) Uani d . 1 . .
C C23 0.15139(16) -0.4697(2) 0.73069(10) 0.0507(9) Uani d . 1 . .
H H23A 0.1984 -0.4346 0.7422 0.061 Uiso calc R 1 . .
C C24 0.14585(16) -0.5868(2) 0.72969(11) 0.0514(9) Uani d . 1 . .
H H24A 0.1902 -0.6290 0.7409 0.062 Uiso calc R 1 . .
C C25 -0.4703(2) 0.1155(3) 0.54225(14) 0.0797(12) Uani d . 1 . .
H H25A -0.4910 0.1766 0.5241 0.096 Uiso calc R 1 . .
C C26 -0.3937(2) 0.0916(3) 0.54861(12) 0.0715(11) Uani d . 1 . .
H H26A -0.3643 0.1349 0.5344 0.086 Uiso calc R 1 . .
C C27 -0.36040(18) 0.0029(3) 0.57622(10) 0.0514(8) Uani d . 1 . .
C C28 -0.40861(19) -0.0576(3) 0.59569(11) 0.0595(9) Uani d . 1 . .
H H28A -0.3896 -0.1175 0.6148 0.071 Uiso calc R 1 . .
C C29 -0.4846(2) -0.0285(3) 0.58664(12) 0.0719(11) Uani d . 1 . .
H H29A -0.5160 -0.0713 0.5997 0.086 Uiso calc R 1 . .
C C30 -0.1652(2) -0.0374(3) 0.56010(12) 0.0735(11) Uani d . 1 . .
H H30A -0.1418 -0.0279 0.5375 0.088 Uiso calc R 1 . .
C C31 -0.24157(19) -0.0116(3) 0.55193(11) 0.0686(10) Uani d . 1 . .
H H31A -0.2682 0.0145 0.5246 0.082 Uiso calc R 1 . .
C C32 -0.27841(17) -0.0247(3) 0.58427(10) 0.0498(8) Uani d . 1 . .
C C33 -0.23480(19) -0.0645(3) 0.62397(11) 0.0592(9) Uani d . 1 . .
H H33A -0.2567 -0.0756 0.6471 0.071 Uiso calc R 1 . .
C C34 -0.1590(2) -0.0875(3) 0.62865(12) 0.0662(10) Uani d . 1 . .
H H34A -0.1308 -0.1141 0.6556 0.079 Uiso calc R 1 . .

loop_
_atom_site_aniso_label
_atom_site_aniso_U_11
_atom_site_aniso_U_22
_atom_site_aniso_U_33
_atom_site_aniso_U_12
_atom_site_aniso_U_13
_atom_site_aniso_U_23
Mn1 0.0373(2) 0.0223(2) 0.0358(2) -0.00006(18) 0.00524(18) -0.00108(19)
O1 0.0462(12) 0.0540(12) 0.0382(12) -0.0019(10) 0.0087(10) -0.0069(10)
O1W 0.103(2) 0.106(2) 0.084(2) 0.0188(18) 0.0113(19) 0.0147(18)
O2 0.0410(12) 0.0535(13) 0.0409(12) 0.0010(10) 0.0071(9) -0.0006(10)
O2W 0.0773(19) 0.156(3) 0.0601(17) -0.0445(19) 0.0172(15) -0.0286(19)
O3 0.0578(15) 0.127(2) 0.0515(15) 0.0158(14) 0.0203(13) 0.0114(15)
O4 0.0376(12) 0.0491(12) 0.0768(16) -0.0018(10) -0.0003(11) -0.0030(12)
O5 0.0580(13) 0.0488(12) 0.0350(11) 0.0001(10) 0.0061(10) -0.0049(10)
O6 0.118(2) 0.110(2) 0.0490(16) -0.0248(17) -0.0017(15) -0.0248(15)
N1 0.0428(14) 0.0241(12) 0.0461(15) -0.0004(10) -0.0005(11) 0.0037(11)
N2 0.0447(14) 0.0238(12) 0.0501(15) 0.0004(11) 0.0035(12) -0.0037(11)
N3 0.0562(19) 0.092(3) 0.078(2) 0.0014(18) 0.0234(17) 0.0091(19)
N4 0.0528(18) 0.077(2) 0.059(2) -0.0074(15) 0.0102(16) -0.0033(16)
C1 0.0439(17) 0.0311(15) 0.0382(17) -0.0037(13) 0.0070(14) -0.0007(13)
C2 0.0453(17) 0.0333(16) 0.0376(17) -0.0026(13) 0.0114(14) -0.0021(13)
C3 0.0444(19) 0.0562(19) 0.0400(18) 0.0027(15) 0.0026(15) -0.0011(15)
C4 0.0407(18) 0.079(2) 0.043(2) 0.0091(17) 0.0094(16) -0.0028(18)
C5 0.048(2) 0.072(2) 0.044(2) 0.0008(17) 0.0159(17) -0.0006(17)
C6 0.056(2) 0.079(2) 0.0327(17) 0.0038(18) 0.0096(16) 0.0069(17)
C7 0.0437(18) 0.058(2) 0.0441(19) 0.0032(15) 0.0083(15) 0.0035(16)
C8 0.0382(17) 0.0218(14) 0.0408(17) 0.0020(11) 0.0015(14) 0.0005(12)
C9 0.0401(16) 0.0296(14) 0.0352(16) 0.0013(12) 0.0048(13) -0.0010(12)
C10 0.0495(19) 0.0499(19) 0.046(2) -0.0045(15) 0.0047(15) -0.0024(15)
C11 0.052(2) 0.057(2) 0.059(2) -0.0117(16) -0.0003(18) -0.0025(18)
C12 0.074(3) 0.056(2) 0.042(2) -0.0070(18) 0.0011(19) -0.0054(16)
C13 0.088(3) 0.071(3) 0.050(2) -0.006(2) 0.023(2) -0.0096(19)
C14 0.057(2) 0.051(2) 0.047(2) -0.0006(16) 0.0128(17) -0.0031(16)
C15 0.060(2) 0.0326(17) 0.053(2) -0.0013(15) -0.0178(16) 0.0013(15)
C16 0.069(2) 0.0290(16) 0.054(2) -0.0061(15) -0.0185(17) -0.0020(15)
C17 0.0401(16) 0.0253(14) 0.0455(18) 0.0015(12) 0.0035(14) -0.0010(13)
C18 0.0521(18) 0.0268(15) 0.0468(19) 0.0032(13) -0.0089(14) 0.0022(14)
C19 0.0488(18) 0.0296(16) 0.0451(18) -0.0027(13) -0.0074(14) -0.0022(14)
C20 0.0460(18) 0.0293(15) 0.057(2) -0.0057(14) -0.0017(15) -0.0003(14)
C21 0.0410(17) 0.0270(15) 0.061(2) 0.0027(13) -0.0077(15) 0.0016(14)
C22 0.0450(17) 0.0209(14) 0.0428(17) 0.0008(12) 0.0022(14) 0.0000(13)
C23 0.0393(17) 0.0292(15) 0.074(2) -0.0012(13) -0.0033(16) -0.0015(15)
C24 0.0398(18) 0.0285(15) 0.077(2) 0.0049(13) -0.0008(16) -0.0007(16)
C25 0.057(3) 0.084(3) 0.092(3) 0.005(2) 0.009(2) 0.024(2)
C26 0.057(2) 0.081(3) 0.074(3) -0.012(2) 0.013(2) 0.022(2)
C27 0.055(2) 0.052(2) 0.0469(19) -0.0095(16) 0.0112(16) 0.0000(16)
C28 0.060(2) 0.063(2) 0.062(2) 0.0013(18) 0.0262(19) 0.0100(18)
C29 0.071(3) 0.077(3) 0.077(3) -0.004(2) 0.035(2) 0.006(2)
C30 0.053(2) 0.115(3) 0.054(2) -0.016(2) 0.0187(19) -0.009(2)
C31 0.048(2) 0.103(3) 0.050(2) -0.018(2) 0.0041(18) 0.006(2)
C32 0.0447(19) 0.0517(19) 0.051(2) -0.0126(15) 0.0084(17) -0.0018(16)
C33 0.062(2) 0.065(2) 0.050(2) -0.0018(18) 0.0137(18) 0.0075(17)
C34 0.063(2) 0.077(3) 0.052(2) 0.002(2) 0.0014(19) 0.0085(19)

loop_
_atom_type_symbol
_atom_type_description
_atom_type_scat_dispersion_real
_atom_type_scat_dispersion_imag
_atom_type_scat_source
C C 0.0033 0.0016 'International Tables Vol C Tables 4.2.6.8 and 6.1.1.4'
H H 0.0000 0.0000 'International Tables Vol C Tables 4.2.6.8 and 6.1.1.4'
N N 0.0061 0.0033 'International Tables Vol C Tables 4.2.6.8 and 6.1.1.4'
O O 0.0106 0.0060 'International Tables Vol C Tables 4.2.6.8 and 6.1.1.4'
Mn Mn 0.3368 0.7283 'International Tables Vol C Tables 4.2.6.8 and 6.1.1.4'

loop_
_geom_angle_atom_site_label_1
_geom_angle_atom_site_label_2
_geom_angle_atom_site_label_3
_geom_angle_site_symmetry_1
_geom_angle_site_symmetry_3
_geom_angle
_geom_angle_publ_flag
O4 Mn1 O5 2_556 . 121.08(9) ?
O4 Mn1 N1 2_556 . 91.68(8) ?
O5 Mn1 N1 . . 90.46(8) ?
O4 Mn1 O1 2_556 . 150.99(8) ?
O5 Mn1 O1 . . 87.92(8) ?
N1 Mn1 O1 . . 88.03(8) ?
O4 Mn1 O2 2_556 . 93.46(8) ?
O5 Mn1 O2 . . 145.44(8) ?
N1 Mn1 O2 . . 89.40(8) ?
O1 Mn1 O2 . . 57.53(7) ?
O4 Mn1 N2 2_556 1_565 90.54(8) ?
O5 Mn1 N2 . 1_565 86.44(8) ?
N1 Mn1 N2 . 1_565 176.82(8) ?
O1 Mn1 N2 . 1_565 91.13(8) ?
O2 Mn1 N2 . 1_565 92.75(8) ?
O4 Mn1 C1 2_556 . 122.28(9) ?
O5 Mn1 C1 . . 116.65(9) ?
N1 Mn1 C1 . . 87.86(8) ?
O1 Mn1 C1 . . 28.72(7) ?
O2 Mn1 C1 . . 28.83(7) ?
N2 Mn1 C1 1_565 . 92.88(8) ?
C1 O1 Mn1 . . 91.46(17) ?
H1WA O1W H1WB . . 103.8 ?
C1 O2 Mn1 . . 90.90(17) ?
H2WB O2W H2WA . . 105.7 ?
C5 O3 H3B . . 109.5 ?
C8 O4 Mn1 . 2_556 164.27(19) ?
C8 O5 Mn1 . . 123.08(19) ?
C12 O6 H6B . . 109.5 ?
C19 N1 C15 . . 116.3(2) ?
C19 N1 Mn1 . . 124.21(18) ?
C15 N1 Mn1 . . 119.35(18) ?
C24 N2 C20 . . 116.1(2) ?
C24 N2 Mn1 . 1_545 120.75(18) ?
C20 N2 Mn1 . 1_545 123.16(18) ?
C25 N3 C29 . . 116.8(3) ?
C34 N4 C30 . . 115.1(3) ?
O1 C1 O2 . . 120.0(3) ?
O1 C1 C2 . . 119.9(3) ?
O2 C1 C2 . . 120.0(3) ?
O1 C1 Mn1 . . 59.82(15) ?
O2 C1 Mn1 . . 60.27(15) ?
C2 C1 Mn1 . . 179.2(2) ?
C3 C2 C7 . . 118.4(3) ?
C3 C2 C1 . . 120.9(3) ?
C7 C2 C1 . . 120.6(3) ?
C2 C3 C4 . . 120.9(3) ?
C2 C3 H3A . . 119.6 ?
C4 C3 H3A . . 119.6 ?
C5 C4 C3 . . 119.8(3) ?
C5 C4 H4A . . 120.1 ?
C3 C4 H4A . . 120.1 ?
O3 C5 C4 . . 122.5(3) ?
O3 C5 C6 . . 117.3(3) ?
C4 C5 C6 . . 120.2(3) ?
C5 C6 C7 . . 119.5(3) ?
C5 C6 H6A . . 120.3 ?
C7 C6 H6A . . 120.3 ?
C6 C7 C2 . . 121.1(3) ?
C6 C7 H7A . . 119.4 ?
C2 C7 H7A . . 119.4 ?
O4 C8 O5 . . 123.0(3) ?
O4 C8 C9 . . 119.3(3) ?
O5 C8 C9 . . 117.7(3) ?
C10 C9 C14 . . 118.6(3) ?
C10 C9 C8 . . 121.2(3) ?
C14 C9 C8 . . 120.2(3) ?
C9 C10 C11 . . 120.8(3) ?
C9 C10 H10A . . 119.6 ?
C11 C10 H10A . . 119.6 ?
C12 C11 C10 . . 118.2(3) ?
C12 C11 H11A . . 120.9 ?
C10 C11 H11A . . 120.9 ?
C13 C12 O6 . . 117.3(3) ?
C13 C12 C11 . . 121.3(3) ?
O6 C12 C11 . . 121.3(3) ?
C12 C13 C14 . . 120.0(3) ?
C12 C13 H13A . . 120.0 ?
C14 C13 H13A . . 120.0 ?
C13 C14 C9 . . 120.9(3) ?
C13 C14 H14A . . 119.5 ?
C9 C14 H14A . . 119.5 ?
N1 C15 C16 . . 123.2(3) ?
N1 C15 H15A . . 118.4 ?
C16 C15 H15A . . 118.4 ?
C15 C16 C17 . . 120.5(3) ?
C15 C16 H16A . . 119.7 ?
C17 C16 H16A . . 119.7 ?
C18 C17 C16 . . 116.6(2) ?
C18 C17 C22 . . 122.4(2) ?
C16 C17 C22 . . 121.1(2) ?
C19 C18 C17 . . 119.4(3) ?
C19 C18 H18A . . 120.3 ?
C17 C18 H18A . . 120.3 ?
N1 C19 C18 . . 124.0(3) ?
N1 C19 H19A . . 118.0 ?
C18 C19 H19A . . 118.0 ?
N2 C20 C21 . . 123.4(3) ?
N2 C20 H20A . . 118.3 ?
C21 C20 H20A . . 118.3 ?
C20 C21 C22 . . 120.4(3) ?
C20 C21 H21A . . 119.8 ?
C22 C21 H21A . . 119.8 ?
C23 C22 C21 . . 116.0(2) ?
C23 C22 C17 . . 123.0(2) ?
C21 C22 C17 . . 121.0(2) ?
C24 C23 C22 . . 119.9(3) ?
C24 C23 H23A . . 120.1 ?
C22 C23 H23A . . 120.1 ?
N2 C24 C23 . . 124.2(3) ?
N2 C24 H24A . . 117.9 ?
C23 C24 H24A . . 117.9 ?
N3 C25 C26 . . 123.4(4) ?
N3 C25 H25A . . 118.3 ?
C26 C25 H25A . . 118.3 ?
C25 C26 C27 . . 120.0(3) ?
C25 C26 H26A . . 120.0 ?
C27 C26 H26A . . 120.0 ?
C28 C27 C26 . . 116.1(3) ?
C28 C27 C32 . . 122.3(3) ?
C26 C27 C32 . . 121.7(3) ?
C29 C28 C27 . . 119.6(3) ?
C29 C28 H28A . . 120.2 ?
C27 C28 H28A . . 120.2 ?
N3 C29 C28 . . 124.1(4) ?
N3 C29 H29A . . 117.9 ?
C28 C29 H29A . . 117.9 ?
N4 C30 C31 . . 124.5(4) ?
N4 C30 H30A . . 117.7 ?
C31 C30 H30A . . 117.7 ?
C32 C31 C30 . . 119.7(3) ?
C32 C31 H31A . . 120.1 ?
C30 C31 H31A . . 120.1 ?
C31 C32 C33 . . 116.5(3) ?
C31 C32 C27 . . 120.6(3) ?
C33 C32 C27 . . 122.9(3) ?
C34 C33 C32 . . 119.0(3) ?
C34 C33 H33A . . 120.5 ?
C32 C33 H33A . . 120.5 ?
N4 C34 C33 . . 125.1(3) ?
N4 C34 H34A . . 117.4 ?
C33 C34 H34A . . 117.4 ?

loop_
_geom_bond_atom_site_label_1
_geom_bond_atom_site_label_2
_geom_bond_site_symmetry_2
_geom_bond_distance
_geom_bond_publ_flag
Mn1 O4 2_556 2.087(2) ?
Mn1 O5 . 2.1102(19) ?
Mn1 N1 . 2.261(2) ?
Mn1 O1 . 2.271(2) ?
Mn1 O2 . 2.281(2) ?
Mn1 N2 1_565 2.300(2) ?
Mn1 C1 . 2.627(3) ?
O1 C1 . 1.263(3) ?
O1W H1WA . 0.9383 ?
O1W H1WB . 0.9656 ?
O2 C1 . 1.267(3) ?
O2W H2WB . 0.8897 ?
O2W H2WA . 0.9833 ?
O3 C5 . 1.363(4) ?
O3 H3B . 0.8200 ?
O4 C8 . 1.253(3) ?
O4 Mn1 2_556 2.087(2) ?
O5 C8 . 1.256(3) ?
O6 C12 . 1.373(4) ?
O6 H6B . 0.8200 ?
N1 C19 . 1.333(3) ?
N1 C15 . 1.339(3) ?
N2 C24 . 1.330(3) ?
N2 C20 . 1.336(3) ?
N2 Mn1 1_545 2.300(2) ?
N3 C25 . 1.320(4) ?
N3 C29 . 1.321(4) ?
N4 C34 . 1.320(4) ?
N4 C30 . 1.321(4) ?
C1 C2 . 1.484(4) ?
C2 C3 . 1.379(4) ?
C2 C7 . 1.391(4) ?
C3 C4 . 1.385(4) ?
C3 H3A . 0.9300 ?
C4 C5 . 1.379(4) ?
C4 H4A . 0.9300 ?
C5 C6 . 1.380(4) ?
C6 C7 . 1.381(4) ?
C6 H6A . 0.9300 ?
C7 H7A . 0.9300 ?
C8 C9 . 1.486(4) ?
C9 C10 . 1.374(4) ?
C9 C14 . 1.388(4) ?
C10 C11 . 1.409(4) ?
C10 H10A . 0.9300 ?
C11 C12 . 1.377(5) ?
C11 H11A . 0.9300 ?
C12 C13 . 1.357(4) ?
C13 C14 . 1.372(4) ?
C13 H13A . 0.9300 ?
C14 H14A . 0.9300 ?
C15 C16 . 1.366(4) ?
C15 H15A . 0.9300 ?
C16 C17 . 1.384(4) ?
C16 H16A . 0.9300 ?
C17 C18 . 1.380(4) ?
C17 C22 . 1.480(3) ?
C18 C19 . 1.378(4) ?
C18 H18A . 0.9300 ?
C19 H19A . 0.9300 ?
C20 C21 . 1.368(4) ?
C20 H20A . 0.9300 ?
C21 C22 . 1.388(4) ?
C21 H21A . 0.9300 ?
C22 C23 . 1.385(4) ?
C23 C24 . 1.367(4) ?
C23 H23A . 0.9300 ?
C24 H24A . 0.9300 ?
C25 C26 . 1.378(4) ?
C25 H25A . 0.9300 ?
C26 C27 . 1.388(4) ?
C26 H26A . 0.9300 ?
C27 C28 . 1.385(4) ?
C27 C32 . 1.475(4) ?
C28 C29 . 1.373(4) ?
C28 H28A . 0.9300 ?
C29 H29A . 0.9300 ?
C30 C31 . 1.372(4) ?
C30 H30A . 0.9300 ?
C31 C32 . 1.370(4) ?
C31 H31A . 0.9300 ?
C32 C33 . 1.384(4) ?
C33 C34 . 1.369(4) ?
C33 H33A . 0.9300 ?
C34 H34A . 0.9300 ?

loop_
_geom_hbond_atom_site_label_D
_geom_hbond_atom_site_label_H
_geom_hbond_atom_site_label_A
_geom_hbond_site_symmetry_A
_geom_hbond_distance_DH
_geom_hbond_distance_HA
_geom_hbond_distance_DA
_geom_hbond_angle_DHA
O1W H1WA O2W . 0.94 2.00 2.781(4) 140
O1W H1WB O2W 5_556 0.97 2.15 2.992(4) 145
O2W H2WB N4 . 0.89 2.34 2.934(4) 124
O2W H2WA O2 . 0.98 1.82 2.793(3) 172
O3 H3B N3 1_655 0.82 1.88 2.694(4) 169
O6 H6B O1W 4_556 0.82 1.90 2.701(4) 167
